data_4001136
loop_
_publ_author_name
'Tobash, Paul H.'
'Meyers, John J.'
'DiFilippo, Gary'
'Bobev, Svilen'
'Ronning, Filip'
'Thompson, Joe D.'
'Sarrao, John L.'

_publ_section_title
;
 Structure and Properties of a New Family of Nearly Equiatomic Rare-Earth
 Metal-Tin-Germanides RESn1+xGe1&#x2212;x(RE = Y, Gd&#x2212;Tm): an
 Unusual Example of Site Preferences Between Elements from the Same Group
;
_journal_issue 6
_journal_name_full 'Chemistry of Materials'
_journal_page_first 2151
_journal_paper_doi 10.1021/cm7033799
_journal_volume 20
_journal_year 2008
_chemical_formula_moiety 0.89(Ge),1(Ho),1.11(Sn)
_chemical_formula_sum 'Ge0.89 Sn1.11 Tb'
_chemical_formula_weight 355.39
_chemical_name_systematic
; 
 ? 
;
_space_group_IT_number 63
_symmetry_cell_setting orthorhombic
_symmetry_space_group_name_Hall '-C 2c 2'
_symmetry_space_group_name_H-M 'C m c m'
_atom_sites_solution_primary direct
_atom_sites_solution_secondary difmap
_audit_creation_method SHELXL-97
_cell_angle_alpha 90.00
_cell_angle_beta 90.00
_cell_angle_gamma 90.00
_cell_formula_units_Z 4
_cell_length_a 4.266(2)
_cell_length_b 16.293(8)
_cell_length_c 4.062(2)
_cell_measurement_reflns_used 193
_cell_measurement_temperature 120(2)
_cell_measurement_theta_max 26.49
_cell_measurement_theta_min 2.50
_cell_volume 282.3(2)
_computing_cell_refinement 'Bruker SMART'
_computing_data_collection 'Bruker SMART'
_computing_data_reduction 'Bruker SAINT'
_computing_molecular_graphics 'Bruker SHELXTL'
_computing_publication_material 'Bruker SHELXTL'
_computing_structure_refinement 'SHELXL-97 (Sheldrick, 1997)'
_computing_structure_solution 'SHELXS-97 (Sheldrick, 1990)'
_diffrn_ambient_temperature 120(2)
_diffrn_measured_fraction_theta_full 1.000
_diffrn_measured_fraction_theta_max 1.000
_diffrn_measurement_device_type 'CCD area detector'
_diffrn_measurement_method 'phi and omega scans'
_diffrn_radiation_monochromator graphite
_diffrn_radiation_source 'fine-focus sealed tube'
_diffrn_radiation_type MoK\a
_diffrn_radiation_wavelength 0.71073
_diffrn_reflns_av_R_equivalents 0.0359
_diffrn_reflns_av_sigmaI/netI 0.0210
_diffrn_reflns_limit_h_max 5
_diffrn_reflns_limit_h_min -5
_diffrn_reflns_limit_k_max 20
_diffrn_reflns_limit_k_min -20
_diffrn_reflns_limit_l_max 5
_diffrn_reflns_limit_l_min -5
_diffrn_reflns_number 1495
_diffrn_reflns_theta_full 26.49
_diffrn_reflns_theta_max 26.49
_diffrn_reflns_theta_min 2.50
_exptl_absorpt_coefficient_mu 43.555
_exptl_absorpt_correction_T_max 0.1784
_exptl_absorpt_correction_T_min 0.0874
_exptl_absorpt_correction_type multi-scan
_exptl_absorpt_process_details
; 
SADABS (Sheldrick, 2003)
;
_exptl_crystal_colour silver
_exptl_crystal_density_diffrn 8.360
_exptl_crystal_density_method 'not measured'
_exptl_crystal_description plate
_exptl_crystal_F_000 596
_exptl_crystal_size_max 0.06
_exptl_crystal_size_mid 0.05
_exptl_crystal_size_min 0.04
_refine_diff_density_max 2.967
_refine_diff_density_min -1.489
_refine_diff_density_rms 0.425
_refine_ls_extinction_method none
_refine_ls_goodness_of_fit_ref 1.113
_refine_ls_matrix_type full
_refine_ls_number_parameters 15
_refine_ls_number_reflns 193
_refine_ls_number_restraints 0
_refine_ls_restrained_S_all 1.113
_refine_ls_R_factor_all 0.0272
_refine_ls_R_factor_gt 0.0237
_refine_ls_shift/su_max 0.000
_refine_ls_shift/su_mean 0.000
_refine_ls_structure_factor_coef Fsqd
_refine_ls_weighting_details 'calc w=1/[\s^2^(Fo^2^)+(0.0344P)^2^+0.0000P] where P=(Fo^2^+2Fc^2^)/3'
_refine_ls_weighting_scheme calc
_refine_ls_wR_factor_gt 0.0570
_refine_ls_wR_factor_ref 0.0589
_reflns_number_gt 173
_reflns_number_total 193
_reflns_threshold_expression >2sigma(I)
_cod_data_source_file cm7033799-file003.cif
_cod_data_source_block TbSnGe
_cod_original_cell_volume 282.4(3)
_cod_database_code 4001136

loop_
_symmetry_equiv_pos_as_xyz
'x, y, z'
'-x, -y, z+1/2'
'-x, y, -z+1/2'
'x, -y, -z'
'x+1/2, y+1/2, z'
'-x+1/2, -y+1/2, z+1/2'
'-x+1/2, y+1/2, -z+1/2'
'x+1/2, -y+1/2, -z'
'-x, -y, -z'
'x, y, -z-1/2'
'x, -y, z-1/2'
'-x, y, z'
'-x+1/2, -y+1/2, -z'
'x+1/2, y+1/2, -z-1/2'
'x+1/2, -y+1/2, z-1/2'
'-x+1/2, y+1/2, z'

loop_
_atom_site_label
_atom_site_type_symbol
_atom_site_fract_x
_atom_site_fract_y
_atom_site_fract_z
_atom_site_U_iso_or_equiv
_atom_site_adp_type
_atom_site_occupancy
_atom_site_symmetry_multiplicity
_atom_site_calc_flag
_atom_site_refinement_flags
Tb Tb 0.0000 0.09630(4) 0.2500 0.0096(3) Uani 1 4 d S
Sn Sn 0.0000 0.74604(6) 0.2500 0.0081(4) Uani 0.938(11) 4 d SP
Ge* Ge 0.0000 0.74604(6) 0.2500 0.0081(4) Uani 0.062(11) 4 d SP
Ge Ge 0.0000 0.44475(9) 0.2500 0.0094(5) Uani 0.825(11) 4 d SP
Sn* Sn 0.0000 0.44475(9) 0.2500 0.0094(5) Uani 0.175(11) 4 d SP

loop_
_atom_site_aniso_label
_atom_site_aniso_U_11
_atom_site_aniso_U_22
_atom_site_aniso_U_33
_atom_site_aniso_U_23
_atom_site_aniso_U_13
_atom_site_aniso_U_12
Tb 0.0092(4) 0.0080(4) 0.0116(4) 0.000 0.000 0.000
Sn 0.0072(6) 0.0097(6) 0.0074(6) 0.000 0.000 0.000
Ge* 0.0072(6) 0.0097(6) 0.0074(6) 0.000 0.000 0.000
Ge 0.0059(7) 0.0158(8) 0.0066(7) 0.000 0.000 0.000
Sn* 0.0059(7) 0.0158(8) 0.0066(7) 0.000 0.000 0.000

loop_
_atom_type_symbol
_atom_type_description
_atom_type_scat_dispersion_real
_atom_type_scat_dispersion_imag
_atom_type_scat_source
Ge Ge 0.1547 1.8001 'International Tables Vol C Tables 4.2.6.8 and 6.1.1.4'
Sn Sn -0.6537 1.4246 'International Tables Vol C Tables 4.2.6.8 and 6.1.1.4'
Tb Tb -0.1723 4.1537 'International Tables Vol C Tables 4.2.6.8 and 6.1.1.4'

loop_
_geom_angle_atom_site_label_1
_geom_angle_atom_site_label_2
_geom_angle_atom_site_label_3
_geom_angle
_geom_angle_site_symmetry_1
_geom_angle_site_symmetry_3
Sn* Tb Ge 0.00(5) 13_455 13_455
Sn* Tb Sn* 154.41(6) 13_455 13_556
Ge Tb Sn* 154.41(6) 13_455 13_556
Sn* Tb Ge 154.41(6) 13_455 13_556
Ge Tb Ge 154.41(6) 13_455 13_556
Sn* Tb Ge 0.00(5) 13_556 13_556
Sn* Tb Sn* 84.52(4) 13_455 13_456
Ge Tb Sn* 84.52(4) 13_455 13_456
Sn* Tb Sn* 89.86(4) 13_556 13_456
Ge Tb Sn* 89.86(4) 13_556 13_456
Sn* Tb Sn* 89.86(4) 13_455 13
Ge Tb Sn* 89.86(4) 13_455 13
Sn* Tb Sn* 84.52(4) 13_556 13
Ge Tb Sn* 84.52(4) 13_556 13
Sn* Tb Sn* 154.41(6) 13_456 13
Sn* Tb Ge 84.52(4) 13_455 13_456
Ge Tb Ge 84.52(4) 13_455 13_456
Sn* Tb Ge 89.86(4) 13_556 13_456
Ge Tb Ge 89.86(4) 13_556 13_456
Sn* Tb Ge 0.00(5) 13_456 13_456
Sn* Tb Ge 154.41(6) 13 13_456
Sn* Tb Ge 89.86(4) 13_455 13
Ge Tb Ge 89.86(4) 13_455 13
Sn* Tb Ge 84.52(4) 13_556 13
Ge Tb Ge 84.52(4) 13_556 13
Sn* Tb Ge 154.41(6) 13_456 13
Sn* Tb Ge 0.00(5) 13 13
Ge Tb Ge 154.41(6) 13_456 13
Sn* Tb Sn 129.17(3) 13_455 5_545
Ge Tb Sn 129.17(3) 13_455 5_545
Sn* Tb Sn 72.65(4) 13_556 5_545
Ge Tb Sn 72.65(4) 13_556 5_545
Sn* Tb Sn 129.17(3) 13_456 5_545
Sn* Tb Sn 72.65(4) 13 5_545
Ge Tb Sn 129.17(3) 13_456 5_545
Ge Tb Sn 72.65(4) 13 5_545
Sn* Tb Ge* 129.17(3) 13_455 5_545
Ge Tb Ge* 129.17(3) 13_455 5_545
Sn* Tb Ge* 72.65(4) 13_556 5_545
Ge Tb Ge* 72.65(4) 13_556 5_545
Sn* Tb Ge* 129.17(3) 13_456 5_545
Sn* Tb Ge* 72.65(4) 13 5_545
Ge Tb Ge* 129.17(3) 13_456 5_545
Ge Tb Ge* 72.65(4) 13 5_545
Sn Tb Ge* 0.00(2) 5_545 5_545
Sn* Tb Sn 72.65(4) 13_455 5_445
Ge Tb Sn 72.65(4) 13_455 5_445
Sn* Tb Sn 129.17(3) 13_556 5_445
Ge Tb Sn 129.17(3) 13_556 5_445
Sn* Tb Sn 72.65(4) 13_456 5_445
Sn* Tb Sn 129.17(3) 13 5_445
Ge Tb Sn 72.65(4) 13_456 5_445
Ge Tb Sn 129.17(3) 13 5_445
Sn Tb Sn 82.33(5) 5_545 5_445
Ge* Tb Sn 82.33(5) 5_545 5_445
Sn* Tb Ge* 72.65(4) 13_455 5_445
Ge Tb Ge* 72.65(4) 13_455 5_445
Sn* Tb Ge* 129.17(3) 13_556 5_445
Ge Tb Ge* 129.17(3) 13_556 5_445
Sn* Tb Ge* 72.65(4) 13_456 5_445
Sn* Tb Ge* 129.17(3) 13 5_445
Ge Tb Ge* 72.65(4) 13_456 5_445
Ge Tb Ge* 129.17(3) 13 5_445
Sn Tb Ge* 82.33(5) 5_545 5_445
Ge* Tb Ge* 82.33(5) 5_545 5_445
Sn Tb Ge* 0.0 5_445 5_445
Ge* Sn Sn 0.00(4) 13_566 13_566
Ge* Sn Ge* 174.98(8) 13_566 13_465
Sn Sn Ge* 174.98(8) 13_566 13_465
Ge* Sn Sn 174.98(8) 13_566 13_465
Sn Sn Sn 174.98(8) 13_566 13_465
Ge* Sn Sn 0.0 13_465 13_465
Ge* Sn Ge* 92.69(4) 13_566 13_466
Sn Sn Ge* 92.69(4) 13_566 13_466
Ge* Sn Ge* 87.09(4) 13_465 13_466
Sn Sn Ge* 87.09(4) 13_465 13_466
Ge* Sn Ge* 87.09(4) 13_566 13_565
Sn Sn Ge* 87.09(4) 13_566 13_565
Ge* Sn Ge* 92.69(4) 13_465 13_565
Sn Sn Ge* 92.69(4) 13_465 13_565
Ge* Sn Ge* 174.98(8) 13_466 13_565
Ge* Sn Sn 87.09(4) 13_566 13_565
Sn Sn Sn 87.09(4) 13_566 13_565
Ge* Sn Sn 92.69(4) 13_465 13_565
Sn Sn Sn 92.69(4) 13_465 13_565
Ge* Sn Sn 174.98(8) 13_466 13_565
Ge* Sn Sn 0.0 13_565 13_565
Ge* Sn Sn 92.69(4) 13_566 13_466
Sn Sn Sn 92.69(4) 13_566 13_466
Ge* Sn Sn 87.09(4) 13_465 13_466
Sn Sn Sn 87.09(4) 13_465 13_466
Ge* Sn Sn 0.00(4) 13_466 13_466
Ge* Sn Sn 174.98(8) 13_565 13_466
Sn Sn Sn 174.98(8) 13_565 13_466
Ge* Sn Tb 120.61(4) 13_566 5_455
Sn Sn Tb 120.61(4) 13_566 5_455
Ge* Sn Tb 63.69(3) 13_465 5_455
Sn Sn Tb 63.69(3) 13_465 5_455
Ge* Sn Tb 63.69(3) 13_466 5_455
Ge* Sn Tb 120.61(4) 13_565 5_455
Sn Sn Tb 120.61(4) 13_565 5_455
Sn Sn Tb 63.69(3) 13_466 5_455
Ge* Sn Tb 63.69(3) 13_566 5
Sn Sn Tb 63.69(3) 13_566 5
Ge* Sn Tb 120.61(4) 13_465 5
Sn Sn Tb 120.61(4) 13_465 5
Ge* Sn Tb 120.61(4) 13_466 5
Ge* Sn Tb 63.69(3) 13_565 5
Sn Sn Tb 63.69(3) 13_565 5
Sn Sn Tb 120.61(4) 13_466 5
Tb Sn Tb 82.33(5) 5_455 5
Ge* Sn Tb 62.51(3) 13_566 9_566
Sn Sn Tb 62.51(3) 13_566 9_566
Ge* Sn Tb 113.14(5) 13_465 9_566
Sn Sn Tb 113.14(5) 13_465 9_566
Ge* Sn Tb 62.51(3) 13_466 9_566
Ge* Sn Tb 113.14(5) 13_565 9_566
Sn Sn Tb 113.14(5) 13_565 9_566
Sn Sn Tb 62.51(3) 13_466 9_566
Tb Sn Tb 126.19(2) 5_455 9_566
Tb Sn Tb 126.19(2) 5 9_566
Ge* Sn Tb 113.14(5) 13_566 9_565
Sn Sn Tb 113.14(5) 13_566 9_565
Ge* Sn Tb 62.51(3) 13_465 9_565
Sn Sn Tb 62.51(3) 13_465 9_565
Ge* Sn Tb 113.14(5) 13_466 9_565
Ge* Sn Tb 62.51(3) 13_565 9_565
Sn Sn Tb 62.51(3) 13_565 9_565
Sn Sn Tb 113.14(5) 13_466 9_565
Tb Sn Tb 126.19(2) 5_455 9_565
Tb Sn Tb 126.19(2) 5 9_565
Tb Sn Tb 76.67(5) 9_566 9_565
Sn* Ge Ge 0.00(5) 9_566 9_566
Sn* Ge Sn* 96.90(10) 9_566 9_565
Ge Ge Sn* 96.90(10) 9_566 9_565
Sn* Ge Ge 96.90(10) 9_566 9_565
Ge Ge Ge 96.90(10) 9_566 9_565
Sn* Ge Ge 0.00(5) 9_565 9_565
Sn* Ge Tb 130.55(4) 9_566 13_455
Ge Ge Tb 130.55(4) 9_566 13_455
Sn* Ge Tb 69.12(3) 9_565 13_455
Ge Ge Tb 69.12(3) 9_565 13_455
Sn* Ge Tb 69.12(3) 9_566 13_556
Ge Ge Tb 69.12(3) 9_566 13_556
Sn* Ge Tb 130.55(4) 9_565 13_556
Ge Ge Tb 130.55(4) 9_565 13_556
Tb Ge Tb 154.41(6) 13_455 13_556
Sn* Ge Tb 69.12(3) 9_566 13_456
Ge Ge Tb 69.12(3) 9_566 13_456
Sn* Ge Tb 130.55(4) 9_565 13_456
Ge Ge Tb 130.55(4) 9_565 13_456
Tb Ge Tb 84.52(4) 13_455 13_456
Tb Ge Tb 89.85(4) 13_556 13_456
Sn* Ge Tb 130.55(4) 9_566 13
Ge Ge Tb 130.55(4) 9_566 13
Sn* Ge Tb 69.12(3) 9_565 13
Ge Ge Tb 69.12(3) 9_565 13
Tb Ge Tb 89.85(4) 13_455 13
Tb Ge Tb 84.52(4) 13_556 13
Tb Ge Tb 154.41(6) 13_456 13
Sn* Ge Tb 59.87(4) 9_566 5
Ge Ge Tb 59.87(4) 9_566 5
Sn* Ge Tb 59.87(4) 9_565 5
Ge Ge Tb 59.87(4) 9_565 5
Tb Ge Tb 129.00(4) 13_455 5
Tb Ge Tb 72.90(3) 13_556 5
Tb Ge Tb 129.00(4) 13_456 5
Tb Ge Tb 72.90(3) 13 5
Sn* Ge Tb 59.87(4) 9_566 5_455
Ge Ge Tb 59.87(4) 9_566 5_455
Sn* Ge Tb 59.87(4) 9_565 5_455
Ge Ge Tb 59.87(4) 9_565 5_455
Tb Ge Tb 72.90(3) 13_455 5_455
Tb Ge Tb 129.00(4) 13_556 5_455
Tb Ge Tb 72.90(3) 13_456 5_455
Tb Ge Tb 129.00(4) 13 5_455
Tb Ge Tb 81.65(5) 5 5_455

loop_
_geom_bond_atom_site_label_1
_geom_bond_atom_site_label_2
_geom_bond_distance
_geom_bond_site_symmetry_2
Tb Sn* 3.0205(11) 13_455
Tb Ge 3.0205(11) 13_455
Tb Sn* 3.0205(11) 13_556
Tb Ge 3.0205(11) 13_556
Tb Sn* 3.0205(11) 13_456
Tb Sn* 3.0205(11) 13
Tb Ge 3.0205(11) 13_456
Tb Ge 3.0205(11) 13
Tb Sn 3.2407(14) 5_545
Tb Ge* 3.2407(14) 5_545
Tb Sn 3.2407(14) 5_445
Tb Ge* 3.2407(14) 5_445
Sn Ge* 2.9483(11) 13_566
Sn Sn 2.9483(11) 13_566
Sn Ge* 2.9483(11) 13_465
Sn Sn 2.9483(11) 13_465
Sn Ge* 2.9483(11) 13_466
Sn Ge* 2.9483(11) 13_565
Sn Sn 2.9483(11) 13_565
Sn Sn 2.9483(11) 13_466
Sn Tb 3.2407(14) 5_455
Sn Tb 3.2407(14) 5
Sn Tb 3.2747(16) 9_566
Sn Tb 3.2747(16) 9_565
Ge Sn* 2.714(2) 9_566
Ge Ge 2.714(2) 9_566
Ge Sn* 2.714(2) 9_565
Ge Ge 2.714(2) 9_565
Ge Tb 3.0205(11) 13_455
Ge Tb 3.0205(11) 13_556
Ge Tb 3.0205(11) 13_456
Ge Tb 3.0205(11) 13
Ge Tb 3.2630(16) 5
Ge Tb 3.2630(16) 5_455
